data_7062607
loop_
_publ_author_name
'Tupolova, Yulia P.'
'Popov, Leonid D.'
'Vlasenko, Valery G.'
'Gishko, Konstantin B.'
'Kapustina, Anna A.'
'Berejnaya, Alexandra G.'
'Golubeva, Yuliya A.'
'Klyushova, Lyubov S.'
'Lider, Elizaveta V.'
'Lazarenko, Vladimir A.'
'Bachurin, Stanislav S.'
'Shcherbakov, Igor N.'

_publ_section_title
;
 Crystal structure and cytotoxic activity of Cu(ii) complexes with
 bis-benzoxazolylhydrazone of 2,6-diacetylpyridine
;
_journal_issue 31
_journal_name_full 'New Journal of Chemistry'
_journal_page_first 14972
_journal_page_last 14985
_journal_paper_doi 10.1039/D3NJ02445H
_journal_volume 47
_journal_year 2023
_chemical_formula_moiety 'C23 H18 Br Cu N7 O2'
_chemical_formula_sum 'C23 H18 Br Cu N7 O2'
_chemical_formula_weight 567.89
_space_group_crystal_system monoclinic
_space_group_IT_number 14
_space_group_name_Hall '-P 2yn'
_space_group_name_H-M_alt 'P 1 21/n 1'
_atom_sites_solution_hydrogens geom
_atom_sites_solution_primary dual
_audit_creation_date 2022-11-24
_audit_creation_method
;
Olex2 1.2
(compiled 2018.05.29 svn.r3508 for OlexSys, GUI svn.r5506)
;
_audit_update_record
;
2023-07-12 deposited with the CCDC.	2023-07-19 downloaded from the CCDC.
;
_cell_angle_alpha 90
_cell_angle_beta 97.27(3)
_cell_angle_gamma 90
_cell_formula_units_Z 4
_cell_length_a 10.401(2)
_cell_length_b 8.6870(17)
_cell_length_c 24.368(5)
_cell_measurement_reflns_used 2776
_cell_measurement_temperature 100(2)
_cell_measurement_theta_max 31.104
_cell_measurement_theta_min 1.766
_cell_volume 2184.0(8)
_computing_data_collection 'marccd software'
_computing_molecular_graphics 'Olex2 (Dolomanov et al., 2009)'
_computing_publication_material 'Olex2 (Dolomanov et al., 2009)'
_computing_structure_refinement 'ShelXL (Sheldrick, 2015)'
_computing_structure_solution 'XT (Sheldrick, 2015)'
_diffrn_ambient_temperature 100(2)
_diffrn_measured_fraction_theta_full 0.974
_diffrn_measured_fraction_theta_max 0.970
_diffrn_measurement_device_type 'Rayonix SX165 CCD'
_diffrn_measurement_method '\f scans'
_diffrn_radiation_type synchrotron
_diffrn_radiation_wavelength 0.745
_diffrn_reflns_av_R_equivalents 0.0902
_diffrn_reflns_av_unetI/netI 0.1045
_diffrn_reflns_Laue_measured_fraction_full 0.974
_diffrn_reflns_Laue_measured_fraction_max 0.970
_diffrn_reflns_limit_h_max 14
_diffrn_reflns_limit_h_min -14
_diffrn_reflns_limit_k_max 12
_diffrn_reflns_limit_k_min -7
_diffrn_reflns_limit_l_max 33
_diffrn_reflns_limit_l_min -33
_diffrn_reflns_number 14706
_diffrn_reflns_point_group_measured_fraction_full 0.974
_diffrn_reflns_point_group_measured_fraction_max 0.970
_diffrn_reflns_theta_full 26.551
_diffrn_reflns_theta_max 31.104
_diffrn_reflns_theta_min 1.766
_exptl_absorpt_coefficient_mu 3.227
_exptl_absorpt_correction_T_max 1
_exptl_absorpt_correction_T_min 0.789
_exptl_absorpt_correction_type empirical
_exptl_absorpt_process_details 'XDS, Kabsh 2010'
_exptl_crystal_colour 'brownish green'
_exptl_crystal_colour_modifier brownish
_exptl_crystal_colour_primary green
_exptl_crystal_density_diffrn 1.727
_exptl_crystal_description plate
_exptl_crystal_F_000 1140
_exptl_crystal_size_max 0.1
_exptl_crystal_size_mid 0.02
_exptl_crystal_size_min 0.005
_refine_diff_density_max 0.811
_refine_diff_density_min -1.186
_refine_diff_density_rms 0.131
_refine_ls_extinction_method none
_refine_ls_goodness_of_fit_ref 1.025
_refine_ls_hydrogen_treatment constr
_refine_ls_matrix_type full
_refine_ls_number_parameters 309
_refine_ls_number_reflns 5913
_refine_ls_number_restraints 0
_refine_ls_restrained_S_all 1.025
_refine_ls_R_factor_all 0.1085
_refine_ls_R_factor_gt 0.0560
_refine_ls_shift/su_max 0.001
_refine_ls_shift/su_mean 0.000
_refine_ls_structure_factor_coef Fsqd
_refine_ls_weighting_details 'w=1/[\s^2^(Fo^2^)+(0.0510P)^2^+2.2911P] where P=(Fo^2^+2Fc^2^)/3'
_refine_ls_weighting_scheme calc
_refine_ls_wR_factor_gt 0.1238
_refine_ls_wR_factor_ref 0.1534
_reflns_Friedel_coverage 0.000
_reflns_number_gt 3695
_reflns_number_total 5913
_reflns_threshold_expression 'I > 2\s(I)'
_cod_data_source_file d3nj02445h2.cif
_cod_data_source_block 164tup
_cod_depositor_comments 'Adding full bibliography for 7062606--7062608.cif.'
_cod_database_code 7062607
_shelx_shelxl_version_number 2018/3
_shelx_space_group_comment
;
The symmetry employed for this shelxl refinement is uniquely defined
by the following loop, which should always be used as a source of
symmetry information in preference to the above space-group names.
They are only intended as comments.
;
_shelx_estimated_absorpt_t_max 0.984
_shelx_estimated_absorpt_t_min 0.738
_olex2_refinement_description
;
1. Fixed Uiso
 At 1.2 times of:
  All C(H) groups, All N(H) groups
 At 1.5 times of:
  All C(H,H,H) groups
2.a Aromatic/amide H refined with riding coordinates:
 N1(H1), C11(H11), C22(H22), C2(H2), C21(H21), C12(H12), C5(H5), C20(H20),
 C4(H4), C13(H13), C19(H19), C3(H3)
2.b Idealised Me refined as rotating group:
 C16(H16A,H16B,H16C), C9(H9A,H9B,H9C)
;
_olex2_submission_special_instructions 'No special instructions were received'

loop_
_space_group_symop_operation_xyz
'x, y, z'
'-x+1/2, y+1/2, -z+1/2'
'-x, -y, -z'
'x-1/2, -y-1/2, z-1/2'

loop_
_atom_site_label
_atom_site_type_symbol
_atom_site_fract_x
_atom_site_fract_y
_atom_site_fract_z
_atom_site_U_iso_or_equiv
_atom_site_adp_type
_atom_site_occupancy
_atom_site_site_symmetry_order
_atom_site_calc_flag
_atom_site_refinement_flags_posn
_atom_site_refinement_flags_adp
_atom_site_refinement_flags_occupancy
_atom_site_disorder_assembly
_atom_site_disorder_group
Br1 Br 0.44459(4) 0.38146(6) 0.30951(2) 0.03154(14) Uani 1 1 d . . . . .
Cu1 Cu 0.42871(5) 0.54912(7) 0.40199(3) 0.03020(16) Uani 1 1 d . . . . .
O1 O -0.0276(3) 0.5957(4) 0.34206(16) 0.0340(8) Uani 1 1 d . . . . .
O2 O 0.4532(3) 0.1452(4) 0.47962(15) 0.0333(8) Uani 1 1 d . . . . .
N4 N 0.5430(4) 0.7206(5) 0.39100(17) 0.0308(9) Uani 1 1 d . . . . .
N1 N 0.1450(4) 0.4855(5) 0.31317(18) 0.0321(9) Uani 1 1 d . . . . .
H1 H 0.225019 0.470602 0.306118 0.039 Uiso 1 1 calc R . . . .
N3 N 0.2966(4) 0.7163(5) 0.37007(18) 0.0325(9) Uani 1 1 d . . . . .
N6 N 0.5990(4) 0.3341(5) 0.46487(18) 0.0335(9) Uani 1 1 d . . . . .
N5 N 0.5975(4) 0.4726(5) 0.43952(18) 0.0317(9) Uani 1 1 d . . . . .
N7 N 0.3695(4) 0.3645(5) 0.44018(17) 0.0314(9) Uani 1 1 d . . . . .
N2 N 0.1616(4) 0.7216(5) 0.36706(18) 0.0331(9) Uani 1 1 d . . . . .
C14 C 0.6707(5) 0.6987(6) 0.4062(2) 0.0312(10) Uani 1 1 d . . . . .
C7 C 0.1046(4) 0.6060(6) 0.3418(2) 0.0317(10) Uani 1 1 d . . . . .
C10 C 0.4932(5) 0.8489(6) 0.3677(2) 0.0324(11) Uani 1 1 d . . . . .
C11 C 0.5737(5) 0.9690(6) 0.3561(2) 0.0356(11) Uani 1 1 d . . . . .
H11 H 0.539421 1.062092 0.339821 0.043 Uiso 1 1 calc R . . . .
C17 C 0.4764(5) 0.2888(6) 0.4611(2) 0.0303(10) Uani 1 1 d . . . . .
C22 C 0.1358(5) 0.2710(7) 0.4281(2) 0.0332(11) Uani 1 1 d . . . . .
H22 H 0.096741 0.362898 0.412853 0.040 Uiso 1 1 calc R . . . .
C8 C 0.3484(5) 0.8440(6) 0.3566(2) 0.0298(10) Uani 1 1 d . . . . .
C2 C 0.0294(5) 0.2517(7) 0.2696(2) 0.0348(11) Uani 1 1 d . . . . .
H2 H 0.102222 0.202339 0.257401 0.042 Uiso 1 1 calc R . . . .
C1 C 0.0404(4) 0.3888(6) 0.2966(2) 0.0290(10) Uani 1 1 d . . . . .
C6 C -0.0663(5) 0.4607(6) 0.3143(2) 0.0321(10) Uani 1 1 d . . . . .
C15 C 0.7008(5) 0.5513(6) 0.4345(2) 0.0321(10) Uani 1 1 d . . . . .
C16 C 0.8329(5) 0.4969(7) 0.4559(2) 0.0369(12) Uani 1 1 d . . . . .
H16A H 0.833878 0.460676 0.494014 0.055 Uiso 1 1 calc GR . . . .
H16B H 0.894695 0.581809 0.455048 0.055 Uiso 1 1 calc GR . . . .
H16C H 0.857451 0.412311 0.432708 0.055 Uiso 1 1 calc GR . . . .
C18 C 0.3194(4) 0.1264(6) 0.4673(2) 0.0316(10) Uani 1 1 d . . . . .
C9 C 0.2730(5) 0.9773(6) 0.3325(2) 0.0327(11) Uani 1 1 d . . . . .
H9A H 0.229568 0.949945 0.295767 0.049 Uiso 1 1 calc GR . . . .
H9B H 0.331388 1.064453 0.329343 0.049 Uiso 1 1 calc GR . . . .
H9C H 0.207932 1.005852 0.356500 0.049 Uiso 1 1 calc GR . . . .
C23 C 0.2681(5) 0.2607(6) 0.4433(2) 0.0316(10) Uani 1 1 d . . . . .
C21 C 0.0621(5) 0.1412(7) 0.4362(2) 0.0376(12) Uani 1 1 d . . . . .
H21 H -0.029026 0.144907 0.425860 0.045 Uiso 1 1 calc R . . . .
C12 C 0.7061(5) 0.9478(7) 0.3693(2) 0.0377(12) Uani 1 1 d . . . . .
H12 H 0.763732 1.026917 0.361146 0.045 Uiso 1 1 calc R . . . .
C5 C -0.1896(5) 0.3998(7) 0.3062(2) 0.0357(12) Uani 1 1 d . . . . .
H5 H -0.261514 0.450193 0.318702 0.043 Uiso 1 1 calc R . . . .
C20 C 0.1177(5) 0.0059(7) 0.4588(2) 0.0373(12) Uani 1 1 d . . . . .
H20 H 0.064337 -0.081262 0.462465 0.045 Uiso 1 1 calc R . . . .
C4 C -0.2016(5) 0.2604(7) 0.2786(2) 0.0365(11) Uani 1 1 d . . . . .
H4 H -0.284638 0.213630 0.271695 0.044 Uiso 1 1 calc R . . . .
C13 C 0.7557(5) 0.8143(7) 0.3941(2) 0.0351(11) Uani 1 1 d . . . . .
H13 H 0.846652 0.801138 0.402852 0.042 Uiso 1 1 calc R . . . .
C19 C 0.2491(5) -0.0037(7) 0.4761(2) 0.0351(11) Uani 1 1 d . . . . .
H19 H 0.288276 -0.093705 0.492946 0.042 Uiso 1 1 calc R . . . .
C3 C -0.0956(5) 0.1864(7) 0.2607(2) 0.0379(12) Uani 1 1 d . . . . .
H3 H -0.107747 0.090349 0.242137 0.046 Uiso 1 1 calc R . . . .

loop_
_atom_site_aniso_label
_atom_site_aniso_U_11
_atom_site_aniso_U_22
_atom_site_aniso_U_33
_atom_site_aniso_U_23
_atom_site_aniso_U_13
_atom_site_aniso_U_12
Br1 0.0285(2) 0.0299(3) 0.0370(3) 0.0000(2) 0.00734(18) 0.0002(2)
Cu1 0.0286(3) 0.0251(3) 0.0370(3) 0.0022(3) 0.0044(2) -0.0001(2)
O1 0.0274(15) 0.031(2) 0.044(2) -0.0044(16) 0.0074(15) 0.0022(14)
O2 0.0312(16) 0.032(2) 0.0353(19) 0.0067(16) 0.0011(14) 0.0013(14)
N4 0.0307(19) 0.028(2) 0.034(2) 0.0008(18) 0.0042(17) -0.0005(17)
N1 0.0250(17) 0.033(2) 0.039(2) -0.0013(19) 0.0065(17) -0.0005(16)
N3 0.0319(19) 0.027(2) 0.039(2) 0.0013(19) 0.0063(17) 0.0005(17)
N6 0.0312(19) 0.031(2) 0.038(2) -0.0003(19) 0.0021(17) -0.0022(17)
N5 0.0296(19) 0.032(2) 0.033(2) 0.0001(18) 0.0029(17) -0.0025(17)
N7 0.0311(19) 0.029(2) 0.034(2) 0.0043(18) 0.0050(17) 0.0001(17)
N2 0.0294(19) 0.027(2) 0.043(2) 0.0016(19) 0.0039(17) -0.0002(17)
C14 0.032(2) 0.028(2) 0.035(3) -0.003(2) 0.009(2) 0.001(2)
C7 0.028(2) 0.030(2) 0.037(3) 0.005(2) 0.0037(19) 0.004(2)
C10 0.032(2) 0.030(3) 0.034(3) -0.001(2) 0.003(2) 0.0031(19)
C11 0.040(3) 0.029(3) 0.040(3) 0.004(2) 0.010(2) 0.003(2)
C17 0.034(2) 0.028(2) 0.029(2) 0.005(2) 0.0045(19) 0.001(2)
C22 0.034(2) 0.032(3) 0.034(3) 0.002(2) 0.007(2) 0.002(2)
C8 0.034(2) 0.027(2) 0.028(2) 0.0007(19) 0.0032(19) 0.0018(19)
C2 0.037(2) 0.038(3) 0.031(3) -0.001(2) 0.006(2) 0.005(2)
C1 0.027(2) 0.030(2) 0.030(2) 0.004(2) 0.0036(18) 0.0024(19)
C6 0.034(2) 0.027(2) 0.036(3) -0.002(2) 0.007(2) 0.001(2)
C15 0.030(2) 0.029(2) 0.038(3) -0.003(2) 0.003(2) 0.0001(19)
C16 0.033(2) 0.037(3) 0.041(3) -0.003(2) 0.001(2) 0.000(2)
C18 0.028(2) 0.032(3) 0.035(3) 0.001(2) 0.0048(19) -0.002(2)
C9 0.031(2) 0.030(3) 0.037(3) 0.004(2) 0.002(2) 0.003(2)
C23 0.031(2) 0.032(3) 0.033(2) -0.002(2) 0.009(2) -0.003(2)
C21 0.035(2) 0.037(3) 0.043(3) 0.000(2) 0.014(2) -0.001(2)
C12 0.039(3) 0.034(3) 0.039(3) 0.002(2) 0.003(2) -0.008(2)
C5 0.027(2) 0.044(3) 0.036(3) 0.002(2) 0.003(2) 0.002(2)
C20 0.041(3) 0.032(3) 0.041(3) -0.001(2) 0.013(2) -0.009(2)
C4 0.031(2) 0.036(3) 0.043(3) 0.003(2) 0.006(2) -0.001(2)
C13 0.030(2) 0.035(3) 0.040(3) -0.004(2) 0.005(2) -0.004(2)
C19 0.043(3) 0.031(3) 0.033(3) 0.006(2) 0.009(2) 0.002(2)
C3 0.042(3) 0.031(3) 0.041(3) -0.003(2) 0.007(2) -0.003(2)

loop_
_atom_type_symbol
_atom_type_description
_atom_type_scat_dispersion_real
_atom_type_scat_dispersion_imag
_atom_type_scat_source
C C 0.0026 0.0018 'International Tables Vol C Tables 4.2.6.8 and 6.1.1.4'
H H 0.0000 0.0000 'International Tables Vol C Tables 4.2.6.8 and 6.1.1.4'
Br Br -0.5891 2.6662 'International Tables Vol C Tables 4.2.6.8 and 6.1.1.4'
Cu Cu 0.2447 1.3792 'International Tables Vol C Tables 4.2.6.8 and 6.1.1.4'
N N 0.0049 0.0036 'International Tables Vol C Tables 4.2.6.8 and 6.1.1.4'
O O 0.0092 0.0067 'International Tables Vol C Tables 4.2.6.8 and 6.1.1.4'

loop_
_geom_angle_atom_site_label_1
_geom_angle_atom_site_label_2
_geom_angle_atom_site_label_3
_geom_angle
_geom_angle_site_symmetry_1
_geom_angle_site_symmetry_3
_geom_angle_publ_flag
N4 Cu1 Br1 101.24(13) . . ?
N4 Cu1 N3 78.48(17) . . ?
N4 Cu1 N5 78.45(18) . . ?
N4 Cu1 N7 155.77(18) . . ?
N3 Cu1 Br1 99.87(13) . . ?
N5 Cu1 Br1 93.42(13) . . ?
N5 Cu1 N3 155.20(18) . . ?
N5 Cu1 N7 79.82(17) . . ?
N7 Cu1 Br1 90.62(13) . . ?
N7 Cu1 N3 120.54(16) . . ?
C7 O1 C6 106.3(4) . . ?
C17 O2 C18 104.5(4) . . ?
C14 N4 Cu1 116.9(4) . . ?
C10 N4 Cu1 119.3(3) . . ?
C10 N4 C14 123.7(4) . . ?
C7 N1 H1 125.3 . . ?
C7 N1 C1 109.5(4) . . ?
C1 N1 H1 125.3 . . ?
N2 N3 Cu1 130.8(3) . . ?
C8 N3 Cu1 114.6(3) . . ?
C8 N3 N2 114.0(4) . . ?
C17 N6 N5 106.1(4) . . ?
N6 N5 Cu1 117.8(3) . . ?
C15 N5 Cu1 118.4(4) . . ?
C15 N5 N6 123.6(4) . . ?
C17 N7 Cu1 106.4(3) . . ?
C17 N7 C23 105.0(4) . . ?
C23 N7 Cu1 145.7(4) . . ?
C7 N2 N3 113.5(4) . . ?
N4 C14 C15 113.4(4) . . ?
N4 C14 C13 118.0(5) . . ?
C13 C14 C15 128.6(5) . . ?
N1 C7 O1 109.1(4) . . ?
N2 C7 O1 116.7(4) . . ?
N2 C7 N1 134.3(4) . . ?
N4 C10 C11 120.3(5) . . ?
N4 C10 C8 112.5(4) . . ?
C11 C10 C8 127.1(5) . . ?
C10 C11 H11 121.3 . . ?
C12 C11 C10 117.4(5) . . ?
C12 C11 H11 121.3 . . ?
N6 C17 O2 117.3(4) . . ?
N6 C17 N7 128.8(5) . . ?
N7 C17 O2 113.8(4) . . ?
C23 C22 H22 121.4 . . ?
C23 C22 C21 117.2(5) . . ?
C21 C22 H22 121.4 . . ?
N3 C8 C10 114.9(4) . . ?
N3 C8 C9 123.7(5) . . ?
C9 C8 C10 121.4(4) . . ?
C1 C2 H2 121.7 . . ?
C1 C2 C3 116.5(5) . . ?
C3 C2 H2 121.7 . . ?
C2 C1 N1 133.1(4) . . ?
C2 C1 C6 121.6(5) . . ?
C6 C1 N1 105.3(5) . . ?
O1 C6 C1 109.7(4) . . ?
C5 C6 O1 127.0(5) . . ?
C5 C6 C1 123.2(5) . . ?
N5 C15 C14 112.0(4) . . ?
N5 C15 C16 122.8(5) . . ?
C14 C15 C16 125.1(5) . . ?
C15 C16 H16A 109.5 . . ?
C15 C16 H16B 109.5 . . ?
C15 C16 H16C 109.5 . . ?
H16A C16 H16B 109.5 . . ?
H16A C16 H16C 109.5 . . ?
H16B C16 H16C 109.5 . . ?
C23 C18 O2 108.2(4) . . ?
C19 C18 O2 126.7(5) . . ?
C19 C18 C23 125.1(5) . . ?
C8 C9 H9A 109.5 . . ?
C8 C9 H9B 109.5 . . ?
C8 C9 H9C 109.5 . . ?
H9A C9 H9B 109.5 . . ?
H9A C9 H9C 109.5 . . ?
H9B C9 H9C 109.5 . . ?
C22 C23 N7 132.6(5) . . ?
C22 C23 C18 119.1(5) . . ?
C18 C23 N7 108.3(4) . . ?
C22 C21 H21 119.0 . . ?
C22 C21 C20 122.1(5) . . ?
C20 C21 H21 119.0 . . ?
C11 C12 H12 119.3 . . ?
C13 C12 C11 121.3(5) . . ?
C13 C12 H12 119.3 . . ?
C6 C5 H5 122.2 . . ?
C6 C5 C4 115.6(5) . . ?
C4 C5 H5 122.2 . . ?
C21 C20 H20 119.4 . . ?
C19 C20 C21 121.2(5) . . ?
C19 C20 H20 119.4 . . ?
C5 C4 H4 119.0 . . ?
C5 C4 C3 122.0(5) . . ?
C3 C4 H4 119.0 . . ?
C14 C13 H13 120.4 . . ?
C12 C13 C14 119.1(5) . . ?
C12 C13 H13 120.4 . . ?
C18 C19 C20 115.3(5) . . ?
C18 C19 H19 122.4 . . ?
C20 C19 H19 122.4 . . ?
C2 C3 H3 119.4 . . ?
C4 C3 C2 121.1(5) . . ?
C4 C3 H3 119.4 . . ?

loop_
_geom_bond_atom_site_label_1
_geom_bond_atom_site_label_2
_geom_bond_distance
_geom_bond_site_symmetry_2
_geom_bond_publ_flag
Br1 Cu1 2.7056(9) . ?
Cu1 N4 1.946(4) . ?
Cu1 N3 2.081(4) . ?
Cu1 N5 1.989(4) . ?
Cu1 N7 1.991(4) . ?
O1 C7 1.379(5) . ?
O1 C6 1.387(6) . ?
O2 C17 1.359(6) . ?
O2 C18 1.395(6) . ?
N4 C14 1.346(6) . ?
N4 C10 1.326(7) . ?
N1 H1 0.8800 . ?
N1 C7 1.354(7) . ?
N1 C1 1.394(6) . ?
N3 N2 1.398(5) . ?
N3 C8 1.294(7) . ?
N6 N5 1.352(6) . ?
N6 C17 1.326(6) . ?
N5 C15 1.292(6) . ?
N7 C17 1.336(6) . ?
N7 C23 1.397(6) . ?
N2 C7 1.282(7) . ?
C14 C15 1.469(8) . ?
C14 C13 1.394(7) . ?
C10 C11 1.389(7) . ?
C10 C8 1.496(7) . ?
C11 H11 0.9500 . ?
C11 C12 1.386(7) . ?
C22 H22 0.9500 . ?
C22 C23 1.382(7) . ?
C22 C21 1.391(8) . ?
C8 C9 1.478(7) . ?
C2 H2 0.9500 . ?
C2 C1 1.358(7) . ?
C2 C3 1.410(7) . ?
C1 C6 1.389(6) . ?
C6 C5 1.378(7) . ?
C15 C16 1.484(7) . ?
C16 H16A 0.9800 . ?
C16 H16B 0.9800 . ?
C16 H16C 0.9800 . ?
C18 C23 1.382(7) . ?
C18 C19 1.377(7) . ?
C9 H9A 0.9800 . ?
C9 H9B 0.9800 . ?
C9 H9C 0.9800 . ?
C21 H21 0.9500 . ?
C21 C20 1.393(8) . ?
C12 H12 0.9500 . ?
C12 C13 1.377(8) . ?
C5 H5 0.9500 . ?
C5 C4 1.383(8) . ?
C20 H20 0.9500 . ?
C20 C19 1.381(8) . ?
C4 H4 0.9500 . ?
C4 C3 1.393(7) . ?
C13 H13 0.9500 . ?
C19 H19 0.9500 . ?
C3 H3 0.9500 . ?

loop_
_geom_torsion_atom_site_label_1
_geom_torsion_atom_site_label_2
_geom_torsion_atom_site_label_3
_geom_torsion_atom_site_label_4
_geom_torsion
_geom_torsion_site_symmetry_1
_geom_torsion_site_symmetry_2
_geom_torsion_site_symmetry_3
_geom_torsion_site_symmetry_4
_geom_torsion_publ_flag
Cu1 N4 C14 C15 -6.2(6) . . . . ?
Cu1 N4 C14 C13 174.2(4) . . . . ?
Cu1 N4 C10 C11 -175.8(4) . . . . ?
Cu1 N4 C10 C8 4.2(6) . . . . ?
Cu1 N3 N2 C7 -56.3(6) . . . . ?
Cu1 N3 C8 C10 -1.3(6) . . . . ?
Cu1 N3 C8 C9 179.2(4) . . . . ?
Cu1 N5 C15 C14 7.1(6) . . . . ?
Cu1 N5 C15 C16 -173.6(4) . . . . ?
Cu1 N7 C17 O2 -168.3(3) . . . . ?
Cu1 N7 C17 N6 10.1(7) . . . . ?
Cu1 N7 C23 C22 -23.8(10) . . . . ?
Cu1 N7 C23 C18 157.1(5) . . . . ?
O1 C6 C5 C4 -177.9(5) . . . . ?
O2 C18 C23 N7 0.2(6) . . . . ?
O2 C18 C23 C22 -179.0(4) . . . . ?
O2 C18 C19 C20 -178.2(5) . . . . ?
N4 C14 C15 N5 -0.6(6) . . . . ?
N4 C14 C15 C16 -179.8(5) . . . . ?
N4 C14 C13 C12 2.5(8) . . . . ?
N4 C10 C11 C12 0.7(8) . . . . ?
N4 C10 C8 N3 -1.7(6) . . . . ?
N4 C10 C8 C9 177.9(4) . . . . ?
N1 C1 C6 O1 -1.3(6) . . . . ?
N1 C1 C6 C5 -179.3(5) . . . . ?
N3 N2 C7 O1 173.7(4) . . . . ?
N3 N2 C7 N1 -6.7(9) . . . . ?
N6 N5 C15 C14 -178.9(4) . . . . ?
N6 N5 C15 C16 0.4(8) . . . . ?
N5 N6 C17 O2 174.5(4) . . . . ?
N5 N6 C17 N7 -3.9(7) . . . . ?
N2 N3 C8 C10 171.2(4) . . . . ?
N2 N3 C8 C9 -8.4(7) . . . . ?
C14 N4 C10 C11 1.8(8) . . . . ?
C14 N4 C10 C8 -178.3(4) . . . . ?
C7 O1 C6 C1 -0.5(5) . . . . ?
C7 O1 C6 C5 177.3(5) . . . . ?
C7 N1 C1 C2 -176.5(5) . . . . ?
C7 N1 C1 C6 2.8(6) . . . . ?
C10 N4 C14 C15 176.2(5) . . . . ?
C10 N4 C14 C13 -3.4(7) . . . . ?
C10 C11 C12 C13 -1.5(8) . . . . ?
C11 C10 C8 N3 178.3(5) . . . . ?
C11 C10 C8 C9 -2.1(8) . . . . ?
C11 C12 C13 C14 -0.2(8) . . . . ?
C17 O2 C18 C23 -1.4(5) . . . . ?
C17 O2 C18 C19 177.2(5) . . . . ?
C17 N6 N5 Cu1 -5.0(5) . . . . ?
C17 N6 N5 C15 -179.1(5) . . . . ?
C17 N7 C23 C22 -179.8(5) . . . . ?
C17 N7 C23 C18 1.1(6) . . . . ?
C22 C21 C20 C19 2.1(8) . . . . ?
C8 N3 N2 C7 132.8(5) . . . . ?
C8 C10 C11 C12 -179.2(5) . . . . ?
C2 C1 C6 O1 178.1(5) . . . . ?
C2 C1 C6 C5 0.1(8) . . . . ?
C1 N1 C7 O1 -3.2(6) . . . . ?
C1 N1 C7 N2 177.2(6) . . . . ?
C1 C2 C3 C4 0.3(8) . . . . ?
C1 C6 C5 C4 -0.3(8) . . . . ?
C6 O1 C7 N1 2.3(5) . . . . ?
C6 O1 C7 N2 -178.0(5) . . . . ?
C6 C5 C4 C3 0.5(8) . . . . ?
C15 C14 C13 C12 -177.0(5) . . . . ?
C18 O2 C17 N6 -176.3(5) . . . . ?
C18 O2 C17 N7 2.3(5) . . . . ?
C23 N7 C17 O2 -2.2(6) . . . . ?
C23 N7 C17 N6 176.2(5) . . . . ?
C23 C22 C21 C20 0.4(8) . . . . ?
C23 C18 C19 C20 0.2(8) . . . . ?
C21 C22 C23 N7 178.5(5) . . . . ?
C21 C22 C23 C18 -2.5(7) . . . . ?
C21 C20 C19 C18 -2.4(8) . . . . ?
C5 C4 C3 C2 -0.5(9) . . . . ?
C13 C14 C15 N5 178.9(5) . . . . ?
C13 C14 C15 C16 -0.3(9) . . . . ?
C19 C18 C23 N7 -178.5(5) . . . . ?
C19 C18 C23 C22 2.3(8) . . . . ?
C3 C2 C1 N1 179.1(5) . . . . ?
C3 C2 C1 C6 -0.1(7) . . . . ?
